data_7059485
loop_
_publ_author_name
'Favarin, Lis R. V.'
'Laranjeira, G. B.'
'Teixeira, Cristiane F. A.'
'Silva, Heveline'
'Micheletti, A. C.'
'Pizzuti, Lucas'
'Machulek J\'unior, Amilcar'
'Caires, Anderson R. L.'
'Deflon, Victor M.'
'Pesci, Rafaela B. P.'
'Rocha, C. N. Lima'
'Correa, J. R.'
'Pinto, L. M. C.'
'Casagrande, Gleison Ant\^onio'

_publ_section_title
;
 Harvesting greenish blue luminescence in gold(i) complexes and their
 application as promising bioactive molecules and cellular bioimaging
 agents
;
_journal_issue 17
_journal_name_full 'New Journal of Chemistry'
_journal_page_first 6862
_journal_page_last 6871
_journal_paper_doi 10.1039/D0NJ01339K
_journal_volume 44
_journal_year 2020
_chemical_formula_moiety 'C35  H34  N3  F6  P2  S1  Cl0  K0  Au1  O1'
_chemical_formula_sum 'C35 H34 Au Cl0 F6 K0 N3 O P2 S'
_chemical_formula_weight 917.62
_chemical_melting_point 146.0(10)
_chemical_name_systematic 'Mixed phosphine/thiocarbamoyloyrazoline Gold(I) complex'
_space_group_IT_number 14
_space_group_name_Hall '-P 2yn'
_space_group_name_H-M_alt 'P 1 21/n 1'
_symmetry_cell_setting monoclinic
_symmetry_Int_Tables_number 14
_symmetry_space_group_name_Hall '-P 2yn'
_symmetry_space_group_name_H-M 'P 1 21/n 1'
_atom_sites_solution_hydrogens geom
_audit_conform_dict_location ftp://ftp.iucr.org/pub/cif_core.dic
_audit_conform_dict_name cif_core.dic
_audit_conform_dict_version 2.4.3
_audit_creation_date 2019-09-10T09:15:38-00:00
_audit_creation_method 'WinGX routine CIF_UPDATE'
_audit_update_record
;
2019-10-16 deposited with the CCDC.	2020-04-02 downloaded from the CCDC.
;
_cell_angle_alpha 90
_cell_angle_beta 105.9130(10)
_cell_angle_gamma 90
_cell_formula_units_Z 4
_cell_length_a 15.5446(3)
_cell_length_b 14.8994(3)
_cell_length_c 16.1594(4)
_cell_measurement_reflns_used 0
_cell_measurement_temperature 296(2)
_cell_measurement_theta_max 0
_cell_measurement_theta_min 0
_cell_measurement_wavelength 0.71073
_cell_volume 3599.18(14)
_computing_molecular_graphics 'Ortep for Windows (Farrugia, 2012)'
_computing_publication_material 'WinGX publication routines (Farrugia, 2012)'
_computing_structure_refinement 'SHELXL-2016/6 (Sheldrick, 2016)'
_diffrn_ambient_temperature 296(2)
_diffrn_measured_fraction_theta_full 1
_diffrn_measured_fraction_theta_max 0.999
_diffrn_radiation_probe x-ray
_diffrn_radiation_type MoK\a
_diffrn_radiation_wavelength 0.71073
_diffrn_reflns_av_R_equivalents 0.0364
_diffrn_reflns_av_unetI/netI 0.0324
_diffrn_reflns_Laue_measured_fraction_full 1
_diffrn_reflns_Laue_measured_fraction_max 0.999
_diffrn_reflns_limit_h_max 19
_diffrn_reflns_limit_h_min -16
_diffrn_reflns_limit_k_max 18
_diffrn_reflns_limit_k_min -15
_diffrn_reflns_limit_l_max 20
_diffrn_reflns_limit_l_min -16
_diffrn_reflns_number 27388
_diffrn_reflns_point_group_measured_fraction_full 1
_diffrn_reflns_point_group_measured_fraction_max 0.999
_diffrn_reflns_theta_full 25.242
_diffrn_reflns_theta_max 26.407
_diffrn_reflns_theta_min 1.611
_diffrn_standards_number 0
_exptl_absorpt_coefficient_mu 4.298
_exptl_absorpt_correction_type none
_exptl_crystal_colour colourless
_exptl_crystal_density_diffrn 1.693
_exptl_crystal_density_method 'not measured'
_exptl_crystal_description bolck
_exptl_crystal_F_000 1808
_exptl_crystal_preparation Luminescent
_exptl_crystal_size_max 0.82
_exptl_crystal_size_mid 0.56
_exptl_crystal_size_min 0.28
_refine_diff_density_max 0.921
_refine_diff_density_min -0.875
_refine_diff_density_rms 0.086
_refine_ls_extinction_method none
_refine_ls_goodness_of_fit_ref 1.028
_refine_ls_hydrogen_treatment constr
_refine_ls_matrix_type full
_refine_ls_number_constraints 0
_refine_ls_number_parameters 444
_refine_ls_number_reflns 7382
_refine_ls_number_restraints 36
_refine_ls_restrained_S_all 1.025
_refine_ls_R_factor_all 0.0391
_refine_ls_R_factor_gt 0.0302
_refine_ls_shift/su_max 0.003
_refine_ls_shift/su_mean 0
_refine_ls_structure_factor_coef Fsqd
_refine_ls_weighting_details 'w=1/[\s^2^(Fo^2^)+(0.0298P)^2^+5.5599P] where P=(Fo^2^+2Fc^2^)/3'
_refine_ls_weighting_scheme calc
_refine_ls_wR_factor_gt 0.072
_refine_ls_wR_factor_ref 0.0757
_reflns_Friedel_coverage 0
_reflns_number_gt 6181
_reflns_number_total 7382
_reflns_threshold_expression 'I > 2\s(I)'
_cod_data_source_file d0nj01339k2.cif
_cod_data_source_block shelx_CCDC1
_cod_depositor_comments
;
The following automatic conversions were performed:

data item '_chemical_melting_point' value '145-147' was changed to
'146.0(10)' -- the average value was taken and precision was
estimated.

Automatic conversion script
Id: cif_fix_values 7556 2019-12-06 15:28:31Z antanas 

 Adding full bibliography for 7059484--7059486.cif.

 Adding full bibliography for 7059484--7059486.cif.
;
_cod_original_sg_symbol_H-M 'P 21/n'
_cod_database_code 7059485
_shelx_estimated_absorpt_t_min 0.127
_shelx_estimated_absorpt_t_max 0.379

loop_
_symmetry_equiv_pos_as_xyz
'x, y, z'
'-x+1/2, y+1/2, -z+1/2'
'-x, -y, -z'
'x-1/2, -y-1/2, z-1/2'

loop_
_atom_site_label
_atom_site_type_symbol
_atom_site_fract_x
_atom_site_fract_y
_atom_site_fract_z
_atom_site_U_iso_or_equiv
_atom_site_adp_type
_atom_site_occupancy
_atom_site_site_symmetry_order
_atom_site_calc_flag
_atom_site_refinement_flags_posn
_atom_site_refinement_flags_adp
_atom_site_refinement_flags_occupancy
_atom_site_disorder_assembly
_atom_site_disorder_group
Au1 Au 0.60733(2) 0.50481(2) 0.88008(2) 0.03537(6) Uani 1 1 d . . . . .
C1 C 1.0426(3) 0.1490(3) 0.9504(3) 0.0530(11) Uani 1 1 d . . . . .
H1 H 1.039551 0.207048 0.970709 0.064 Uiso 1 1 calc R U . . .
C2 C 1.1247(3) 0.1054(4) 0.9669(3) 0.0640(13) Uani 1 1 d . . . . .
H2 H 1.17657 0.134373 0.997752 0.077 Uiso 1 1 calc R U . . .
C3 C 1.1291(4) 0.0201(4) 0.9376(4) 0.0714(17) Uani 1 1 d . . . . .
H3 H 1.184122 -0.008787 0.949094 0.086 Uiso 1 1 calc R U . . .
C4 C 1.0530(4) -0.0240(3) 0.8912(4) 0.0672(15) Uani 1 1 d . . . . .
H4 H 1.056627 -0.082089 0.871468 0.081 Uiso 1 1 calc R U . . .
C5 C 0.9707(3) 0.0196(3) 0.8744(3) 0.0516(11) Uani 1 1 d . . . . .
H5 H 0.919135 -0.009524 0.843094 0.062 Uiso 1 1 calc R U . . .
C6 C 0.9654(3) 0.1062(3) 0.9040(2) 0.0393(9) Uani 1 1 d . . . . .
C7 C 0.8782(2) 0.1507(2) 0.8887(2) 0.0351(8) Uani 1 1 d . . . . .
C8 C 0.7902(3) 0.1075(2) 0.8457(3) 0.0415(9) Uani 1 1 d . . . . .
H8A H 0.786092 0.047901 0.868339 0.05 Uiso 1 1 calc R U . . .
H8B H 0.780628 0.103866 0.783871 0.05 Uiso 1 1 calc R U . . .
C9 C 0.7235(2) 0.1725(2) 0.8691(3) 0.0372(9) Uani 1 1 d . . . . .
H9 H 0.671517 0.182642 0.819567 0.045 Uiso 1 1 calc R U . . .
C10 C 0.6948(2) 0.1403(2) 0.9457(3) 0.0392(9) Uani 1 1 d . . . . .
C11 C 0.6384(3) 0.0665(3) 0.9353(4) 0.0582(12) Uani 1 1 d . . . . .
H11 H 0.616356 0.040965 0.881057 0.07 Uiso 1 1 calc R U . . .
C12 C 0.6149(3) 0.0308(4) 1.0049(5) 0.0761(18) Uani 1 1 d . . . . .
H12 H 0.578188 -0.019593 0.9973 0.091 Uiso 1 1 calc R U . . .
C13 C 0.6446(4) 0.0682(4) 1.0842(5) 0.0764(17) Uani 1 1 d . . . . .
H13 H 0.627867 0.044014 1.130472 0.092 Uiso 1 1 calc R U . . .
C14 C 0.6992(4) 0.1415(3) 1.0957(4) 0.0685(14) Uani 1 1 d . . . . .
H14 H 0.718993 0.167788 1.149786 0.082 Uiso 1 1 calc R U . . .
C15 C 0.7251(3) 0.1768(3) 1.0267(3) 0.0508(11) Uani 1 1 d . . . . .
H15 H 0.763561 0.225846 1.035442 0.061 Uiso 1 1 calc R U . . .
C17 C 0.7546(2) 0.3382(2) 0.8946(2) 0.0326(8) Uani 1 1 d . . . . .
C16 C 0.8287(5) 0.6217(5) 1.0758(6) 0.116(2) Uani 1 1 d . . . . .
H17A H 0.888187 0.645712 1.093965 0.174 Uiso 1 1 calc R U . . .
H17B H 0.82227 0.575113 1.114735 0.174 Uiso 1 1 calc R U . . .
H17C H 0.786247 0.668581 1.07567 0.174 Uiso 1 1 calc R U . . .
C111 C 0.5871(3) 0.7330(2) 0.8465(2) 0.0393(9) Uani 1 1 d . . . . .
C112 C 0.6767(3) 0.7359(3) 0.8489(3) 0.0488(10) Uani 1 1 d . . . . .
H112 H 0.714113 0.689002 0.874364 0.059 Uiso 1 1 calc R U . . .
C113 C 0.7113(4) 0.8071(3) 0.8143(3) 0.0626(13) Uani 1 1 d . . . . .
H113 H 0.771564 0.808267 0.816152 0.075 Uiso 1 1 calc R U . . .
C114 C 0.6558(4) 0.8764(3) 0.7771(3) 0.0641(14) Uani 1 1 d . . . . .
H114 H 0.67908 0.925367 0.754666 0.077 Uiso 1 1 calc R U . . .
C115 C 0.5669(4) 0.8741(3) 0.7726(3) 0.0641(13) Uani 1 1 d . . . . .
H115 H 0.529736 0.920592 0.745752 0.077 Uiso 1 1 calc R U . . .
C116 C 0.5318(3) 0.8031(3) 0.8078(3) 0.0542(11) Uani 1 1 d . . . . .
H116 H 0.471334 0.80232 0.805483 0.065 Uiso 1 1 calc R U . . .
C121 C 0.4263(2) 0.6345(2) 0.8530(2) 0.0345(8) Uani 1 1 d . . . . .
C122 C 0.3897(3) 0.6280(3) 0.7650(3) 0.0534(11) Uani 1 1 d . . . . .
H122 H 0.426285 0.631075 0.728192 0.064 Uiso 1 1 calc R U . . .
C123 C 0.2979(3) 0.6167(4) 0.7317(3) 0.0698(14) Uani 1 1 d . . . . .
H123 H 0.27301 0.614184 0.67242 0.084 Uiso 1 1 calc R U . . .
C124 C 0.2439(3) 0.6092(3) 0.7854(3) 0.0561(12) Uani 1 1 d . . . . .
H124 H 0.182717 0.600238 0.762722 0.067 Uiso 1 1 calc R U . . .
C125 C 0.2799(3) 0.6151(3) 0.8723(3) 0.0473(10) Uani 1 1 d . . . . .
H125 H 0.243124 0.609654 0.908739 0.057 Uiso 1 1 calc R U . . .
C126 C 0.3706(3) 0.6289(3) 0.9065(3) 0.0409(9) Uani 1 1 d . . . . .
H126 H 0.39427 0.634518 0.965702 0.049 Uiso 1 1 calc R U . . .
C131 C 0.5654(2) 0.6708(2) 1.0093(2) 0.0359(8) Uani 1 1 d . . . . .
C132 C 0.5469(3) 0.7565(3) 1.0329(3) 0.0513(11) Uani 1 1 d . . . . .
H132 H 0.527384 0.800346 0.991042 0.062 Uiso 1 1 calc R U . . .
C133 C 0.5573(3) 0.7771(3) 1.1181(3) 0.0598(12) Uani 1 1 d . . . . .
H133 H 0.544564 0.834685 1.133563 0.072 Uiso 1 1 calc R U . . .
C134 C 0.5865(3) 0.7126(3) 1.1807(3) 0.0584(12) Uani 1 1 d . . . . .
H134 H 0.593888 0.726994 1.238208 0.07 Uiso 1 1 calc R U . . .
C135 C 0.6045(3) 0.6283(3) 1.1587(3) 0.0612(13) Uani 1 1 d . . . . .
H135 H 0.624039 0.584796 1.200929 0.073 Uiso 1 1 calc R U . . .
C136 C 0.5934(3) 0.6071(3) 1.0723(3) 0.0504(11) Uani 1 1 d . . . . .
H136 H 0.605173 0.54908 1.057211 0.06 Uiso 1 1 calc R U . . .
N2 N 0.87198(19) 0.2329(2) 0.9107(2) 0.0361(7) Uani 1 1 d . . . . .
N1 N 0.78008(19) 0.25390(18) 0.8886(2) 0.0339(7) Uani 1 1 d . . . . .
N3 N 0.8155(2) 0.3991(2) 0.9274(2) 0.0414(8) Uani 1 1 d . . . . .
H3A H 0.871019 0.384181 0.944678 0.05 Uiso 1 1 calc R U . . .
H3B H 0.799934 0.453968 0.931614 0.05 Uiso 1 1 calc R U . . .
F1 F 1.0172(2) 0.3641(3) 1.0410(2) 0.1069(13) Uani 1 1 d . U . . .
F2 F 1.0177(3) 0.3788(4) 1.2346(2) 0.147(2) Uani 1 1 d . U . . .
F3 F 0.9273(2) 0.3185(4) 1.1145(2) 0.1365(18) Uani 1 1 d . U . . .
F4 F 1.1070(3) 0.4228(4) 1.1645(3) 0.1470(19) Uani 1 1 d . U . . .
F5 F 0.9681(6) 0.4579(4) 1.1180(4) 0.235(4) Uani 1 1 d . U . . .
F6 F 1.0699(4) 0.2841(3) 1.1574(4) 0.181(3) Uani 1 1 d . U . . .
P1 P 0.54726(6) 0.63989(6) 0.89738(6) 0.0344(2) Uani 1 1 d . . . . .
P2 P 1.01798(8) 0.37028(9) 1.13910(8) 0.0544(3) Uani 1 1 d . . . . .
S1 S 0.64192(6) 0.35884(6) 0.85527(7) 0.0438(2) Uani 1 1 d . . . . .
O1 O 0.8127(3) 0.5855(3) 0.9910(4) 0.1046(15) Uani 1 1 d . . . . .
H1A H 0.858687 0.588352 0.975685 0.157 Uiso 1 1 calc R U . . .

loop_
_atom_site_aniso_label
_atom_site_aniso_U_11
_atom_site_aniso_U_22
_atom_site_aniso_U_33
_atom_site_aniso_U_23
_atom_site_aniso_U_13
_atom_site_aniso_U_12
Au1 0.03617(10) 0.02661(9) 0.04350(10) 0.00081(6) 0.01121(7) 0.01121(6)
C1 0.043(2) 0.060(3) 0.056(3) 0.000(2) 0.015(2) 0.017(2)
C2 0.042(3) 0.090(4) 0.058(3) 0.012(3) 0.011(2) 0.018(3)
C3 0.061(3) 0.085(4) 0.078(4) 0.038(3) 0.035(3) 0.045(3)
C4 0.080(4) 0.049(3) 0.086(4) 0.014(3) 0.046(3) 0.036(3)
C5 0.058(3) 0.038(2) 0.064(3) 0.006(2) 0.027(2) 0.017(2)
C6 0.040(2) 0.039(2) 0.041(2) 0.0082(17) 0.0156(18) 0.0153(17)
C7 0.038(2) 0.0302(19) 0.039(2) 0.0026(15) 0.0124(16) 0.0100(16)
C8 0.045(2) 0.0297(19) 0.049(2) -0.0068(17) 0.0108(19) 0.0043(17)
C9 0.0317(19) 0.0235(18) 0.050(2) -0.0031(16) -0.0003(17) 0.0053(15)
C10 0.0286(19) 0.0289(19) 0.059(3) 0.0029(17) 0.0109(18) 0.0108(15)
C11 0.036(2) 0.044(3) 0.089(4) -0.001(2) 0.009(2) 0.0004(19)
C12 0.046(3) 0.052(3) 0.136(6) 0.018(4) 0.035(3) -0.001(2)
C13 0.073(4) 0.067(4) 0.105(5) 0.037(3) 0.051(4) 0.027(3)
C14 0.087(4) 0.056(3) 0.071(3) 0.013(3) 0.036(3) 0.026(3)
C15 0.056(3) 0.036(2) 0.062(3) 0.003(2) 0.019(2) 0.0096(19)
C17 0.036(2) 0.0264(18) 0.036(2) 0.0008(15) 0.0108(16) 0.0055(15)
C16 0.097(5) 0.120(6) 0.133(7) -0.008(5) 0.035(5) -0.004(5)
C111 0.046(2) 0.033(2) 0.039(2) 0.0005(16) 0.0112(18) 0.0015(17)
C112 0.050(3) 0.045(2) 0.052(3) 0.001(2) 0.014(2) -0.001(2)
C113 0.067(3) 0.066(3) 0.060(3) -0.006(3) 0.026(3) -0.019(3)
C114 0.101(4) 0.044(3) 0.053(3) -0.003(2) 0.029(3) -0.023(3)
C115 0.091(4) 0.038(2) 0.063(3) 0.014(2) 0.021(3) 0.004(2)
C116 0.059(3) 0.038(2) 0.066(3) 0.010(2) 0.016(2) 0.006(2)
C121 0.036(2) 0.0256(18) 0.042(2) 0.0012(15) 0.0103(17) 0.0096(15)
C122 0.049(3) 0.070(3) 0.043(2) -0.004(2) 0.015(2) 0.003(2)
C123 0.055(3) 0.102(4) 0.046(3) -0.008(3) 0.005(2) -0.001(3)
C124 0.038(2) 0.062(3) 0.067(3) -0.007(2) 0.013(2) 0.004(2)
C125 0.044(2) 0.042(2) 0.061(3) 0.001(2) 0.024(2) 0.0039(19)
C126 0.044(2) 0.037(2) 0.042(2) 0.0025(17) 0.0117(18) 0.0095(17)
C131 0.035(2) 0.0287(19) 0.042(2) -0.0009(16) 0.0076(17) 0.0049(15)
C132 0.065(3) 0.036(2) 0.046(2) -0.0036(18) 0.003(2) 0.014(2)
C133 0.068(3) 0.048(3) 0.058(3) -0.017(2) 0.009(2) 0.010(2)
C134 0.060(3) 0.068(3) 0.042(3) -0.010(2) 0.006(2) -0.006(2)
C135 0.077(3) 0.056(3) 0.047(3) 0.010(2) 0.010(2) 0.008(2)
C136 0.063(3) 0.036(2) 0.050(3) 0.0033(19) 0.012(2) 0.007(2)
N2 0.0293(16) 0.0311(16) 0.0458(19) -0.0022(14) 0.0069(14) 0.0068(13)
N1 0.0269(15) 0.0231(15) 0.0488(19) -0.0008(13) 0.0055(14) 0.0076(12)
N3 0.0373(18) 0.0278(16) 0.056(2) -0.0068(15) 0.0075(16) 0.0033(14)
F1 0.103(3) 0.155(4) 0.064(2) -0.025(2) 0.0256(18) -0.048(2)
F2 0.136(4) 0.250(6) 0.053(2) -0.018(3) 0.021(2) -0.038(4)
F3 0.074(2) 0.243(6) 0.087(3) -0.015(3) 0.0130(19) -0.056(3)
F4 0.136(4) 0.179(5) 0.114(3) -0.028(3) 0.013(3) -0.100(3)
F5 0.317(9) 0.139(4) 0.175(5) -0.029(4) -0.056(5) 0.144(6)
F6 0.172(5) 0.095(3) 0.222(6) -0.008(3) -0.035(4) 0.068(3)
P1 0.0366(5) 0.0236(5) 0.0430(5) 0.0021(4) 0.0107(4) 0.0085(4)
P2 0.0517(7) 0.0577(7) 0.0452(7) -0.0030(5) -0.0015(5) 0.0049(6)
S1 0.0337(5) 0.0299(5) 0.0618(7) -0.0084(4) 0.0029(5) 0.0118(4)
O1 0.067(3) 0.080(3) 0.160(5) 0.007(3) 0.020(3) -0.007(2)

loop_
_atom_type_symbol
_atom_type_description
_atom_type_scat_dispersion_real
_atom_type_scat_dispersion_imag
_atom_type_scat_source
C C 0.0033 0.0016 'International Tables Vol C Tables 4.2.6.8 and 6.1.1.4'
H H 0 0 'International Tables Vol C Tables 4.2.6.8 and 6.1.1.4'
N N 0.0061 0.0033 'International Tables Vol C Tables 4.2.6.8 and 6.1.1.4'
F F 0.0171 0.0103 'International Tables Vol C Tables 4.2.6.8 and 6.1.1.4'
P P 0.1023 0.0942 'International Tables Vol C Tables 4.2.6.8 and 6.1.1.4'
S S 0.1246 0.1234 'International Tables Vol C Tables 4.2.6.8 and 6.1.1.4'
Cl Cl 0.1484 0.1585 'International Tables Vol C Tables 4.2.6.8 and 6.1.1.4'
K K 0.2009 0.2494 'International Tables Vol C Tables 4.2.6.8 and 6.1.1.4'
Au Au -2.0133 8.8022 'International Tables Vol C Tables 4.2.6.8 and 6.1.1.4'
O O 0.0106 0.006 'International Tables Vol C Tables 4.2.6.8 and 6.1.1.4'

loop_
_geom_angle_atom_site_label_1
_geom_angle_atom_site_label_2
_geom_angle_atom_site_label_3
_geom_angle
_geom_angle_site_symmetry_1
_geom_angle_site_symmetry_3
_geom_angle_publ_flag
P1 Au1 S1 169.63(4) . . ?
C6 C1 C2 120.1(4) . . ?
C6 C1 H1 120 . . ?
C2 C1 H1 120 . . ?
C3 C2 C1 120.0(5) . . ?
C3 C2 H2 120 . . ?
C1 C2 H2 120 . . ?
C2 C3 C4 121.0(5) . . ?
C2 C3 H3 119.5 . . ?
C4 C3 H3 119.5 . . ?
C3 C4 C5 119.2(5) . . ?
C3 C4 H4 120.4 . . ?
C5 C4 H4 120.4 . . ?
C6 C5 C4 120.3(5) . . ?
C6 C5 H5 119.9 . . ?
C4 C5 H5 119.9 . . ?
C1 C6 C5 119.4(4) . . ?
C1 C6 C7 120.4(4) . . ?
C5 C6 C7 120.1(4) . . ?
N2 C7 C6 121.3(4) . . ?
N2 C7 C8 114.1(3) . . ?
C6 C7 C8 124.6(3) . . ?
C7 C8 C9 101.9(3) . . ?
C7 C8 H8A 111.4 . . ?
C9 C8 H8A 111.4 . . ?
C7 C8 H8B 111.4 . . ?
C9 C8 H8B 111.4 . . ?
H8A C8 H8B 109.2 . . ?
N1 C9 C10 112.2(3) . . ?
N1 C9 C8 99.6(3) . . ?
C10 C9 C8 111.9(3) . . ?
N1 C9 H9 110.9 . . ?
C10 C9 H9 110.9 . . ?
C8 C9 H9 110.9 . . ?
C15 C10 C11 118.0(4) . . ?
C15 C10 C9 123.7(4) . . ?
C11 C10 C9 118.2(4) . . ?
C12 C11 C10 120.4(5) . . ?
C12 C11 H11 119.8 . . ?
C10 C11 H11 119.8 . . ?
C13 C12 C11 120.8(5) . . ?
C13 C12 H12 119.6 . . ?
C11 C12 H12 119.6 . . ?
C12 C13 C14 119.8(5) . . ?
C12 C13 H13 120.1 . . ?
C14 C13 H13 120.1 . . ?
C13 C14 C15 120.0(5) . . ?
C13 C14 H14 120 . . ?
C15 C14 H14 120 . . ?
C10 C15 C14 121.0(5) . . ?
C10 C15 H15 119.5 . . ?
C14 C15 H15 119.5 . . ?
N3 C17 N1 119.0(3) . . ?
N3 C17 S1 125.1(3) . . ?
N1 C17 S1 115.9(3) . . ?
O1 C16 H17A 109.5 . . ?
O1 C16 H17B 109.5 . . ?
H17A C16 H17B 109.5 . . ?
O1 C16 H17C 109.5 . . ?
H17A C16 H17C 109.5 . . ?
H17B C16 H17C 109.5 . . ?
C112 C111 C116 118.9(4) . . ?
C112 C111 P1 118.7(3) . . ?
C116 C111 P1 122.3(3) . . ?
C113 C112 C111 121.0(4) . . ?
C113 C112 H112 119.5 . . ?
C111 C112 H112 119.5 . . ?
C114 C113 C112 119.3(5) . . ?
C114 C113 H113 120.3 . . ?
C112 C113 H113 120.3 . . ?
C115 C114 C113 120.5(4) . . ?
C115 C114 H114 119.7 . . ?
C113 C114 H114 119.7 . . ?
C114 C115 C116 120.5(5) . . ?
C114 C115 H115 119.8 . . ?
C116 C115 H115 119.8 . . ?
C115 C116 C111 119.7(4) . . ?
C115 C116 H116 120.2 . . ?
C111 C116 H116 120.2 . . ?
C122 C121 C126 119.1(4) . . ?
C122 C121 P1 119.9(3) . . ?
C126 C121 P1 120.8(3) . . ?
C121 C122 C123 119.7(4) . . ?
C121 C122 H122 120.1 . . ?
C123 C122 H122 120.1 . . ?
C124 C123 C122 120.5(4) . . ?
C124 C123 H123 119.7 . . ?
C122 C123 H123 119.7 . . ?
C125 C124 C123 119.9(4) . . ?
C125 C124 H124 120.1 . . ?
C123 C124 H124 120.1 . . ?
C124 C125 C126 120.5(4) . . ?
C124 C125 H125 119.8 . . ?
C126 C125 H125 119.8 . . ?
C125 C126 C121 120.2(4) . . ?
C125 C126 H126 119.9 . . ?
C121 C126 H126 119.9 . . ?
C136 C131 C132 118.7(4) . . ?
C136 C131 P1 119.8(3) . . ?
C132 C131 P1 121.5(3) . . ?
C133 C132 C131 120.4(4) . . ?
C133 C132 H132 119.8 . . ?
C131 C132 H132 119.8 . . ?
C132 C133 C134 120.2(4) . . ?
C132 C133 H133 119.9 . . ?
C134 C133 H133 119.9 . . ?
C135 C134 C133 120.3(4) . . ?
C135 C134 H134 119.9 . . ?
C133 C134 H134 119.9 . . ?
C134 C135 C136 119.6(4) . . ?
C134 C135 H135 120.2 . . ?
C136 C135 H135 120.2 . . ?
C131 C136 C135 120.9(4) . . ?
C131 C136 H136 119.6 . . ?
C135 C136 H136 119.6 . . ?
C7 N2 N1 106.8(3) . . ?
C17 N1 N2 119.6(3) . . ?
C17 N1 C9 128.2(3) . . ?
N2 N1 C9 112.0(3) . . ?
C17 N3 H3A 120 . . ?
C17 N3 H3B 120 . . ?
H3A N3 H3B 120 . . ?
C111 P1 C131 106.29(18) . . ?
C111 P1 C121 107.49(18) . . ?
C131 P1 C121 105.42(17) . . ?
C111 P1 Au1 114.89(13) . . ?
C131 P1 Au1 113.06(12) . . ?
C121 P1 Au1 109.13(12) . . ?
F6 P2 F5 177.5(5) . . ?
F6 P2 F4 89.2(3) . . ?
F5 P2 F4 89.3(4) . . ?
F6 P2 F2 91.2(3) . . ?
F5 P2 F2 90.7(4) . . ?
F4 P2 F2 86.6(2) . . ?
F6 P2 F3 91.5(3) . . ?
F5 P2 F3 89.9(4) . . ?
F4 P2 F3 178.9(3) . . ?
F2 P2 F3 92.6(2) . . ?
F6 P2 F1 90.2(3) . . ?
F5 P2 F1 87.8(3) . . ?
F4 P2 F1 93.2(2) . . ?
F2 P2 F1 178.5(3) . . ?
F3 P2 F1 87.6(2) . . ?
C17 S1 Au1 111.55(12) . . ?
C16 O1 H1A 109.5 . . ?

loop_
_geom_bond_atom_site_label_1
_geom_bond_atom_site_label_2
_geom_bond_distance
_geom_bond_site_symmetry_2
_geom_bond_publ_flag
Au1 P1 2.2680(9) . ?
Au1 S1 2.3018(9) . ?
C1 C6 1.383(6) . ?
C1 C2 1.392(6) . ?
C1 H1 0.93 . ?
C2 C3 1.364(7) . ?
C2 H2 0.93 . ?
C3 C4 1.380(8) . ?
C3 H3 0.93 . ?
C4 C5 1.393(7) . ?
C4 H4 0.93 . ?
C5 C6 1.387(6) . ?
C5 H5 0.93 . ?
C6 C7 1.468(5) . ?
C7 N2 1.286(4) . ?
C7 C8 1.499(5) . ?
C8 C9 1.540(5) . ?
C8 H8A 0.97 . ?
C8 H8B 0.97 . ?
C9 N1 1.481(4) . ?
C9 C10 1.506(6) . ?
C9 H9 0.98 . ?
C10 C15 1.376(6) . ?
C10 C11 1.387(6) . ?
C11 C12 1.382(8) . ?
C11 H11 0.93 . ?
C12 C13 1.358(9) . ?
C12 H12 0.93 . ?
C13 C14 1.363(8) . ?
C13 H13 0.93 . ?
C14 C15 1.389(6) . ?
C14 H14 0.93 . ?
C15 H15 0.93 . ?
C17 N3 1.314(5) . ?
C17 N1 1.329(4) . ?
C17 S1 1.719(4) . ?
C16 O1 1.429(8) . ?
C16 H17A 0.96 . ?
C16 H17B 0.96 . ?
C16 H17C 0.96 . ?
C111 C112 1.382(6) . ?
C111 C116 1.389(6) . ?
C111 P1 1.807(4) . ?
C112 C113 1.375(6) . ?
C112 H112 0.93 . ?
C113 C114 1.374(7) . ?
C113 H113 0.93 . ?
C114 C115 1.364(7) . ?
C114 H114 0.93 . ?
C115 C116 1.382(6) . ?
C115 H115 0.93 . ?
C116 H116 0.93 . ?
C121 C122 1.383(6) . ?
C121 C126 1.384(5) . ?
C121 P1 1.821(4) . ?
C122 C123 1.390(6) . ?
C122 H122 0.93 . ?
C123 C124 1.367(7) . ?
C123 H123 0.93 . ?
C124 C125 1.364(6) . ?
C124 H124 0.93 . ?
C125 C126 1.381(6) . ?
C125 H125 0.93 . ?
C126 H126 0.93 . ?
C131 C136 1.372(5) . ?
C131 C132 1.386(5) . ?
C131 P1 1.811(4) . ?
C132 C133 1.376(6) . ?
C132 H132 0.93 . ?
C133 C134 1.378(7) . ?
C133 H133 0.93 . ?
C134 C135 1.355(7) . ?
C134 H134 0.93 . ?
C135 C136 1.395(6) . ?
C135 H135 0.93 . ?
C136 H136 0.93 . ?
N2 N1 1.409(4) . ?
N3 H3A 0.86 . ?
N3 H3B 0.86 . ?
F1 P2 1.584(4) . ?
F2 P2 1.549(4) . ?
F3 P2 1.560(4) . ?
F4 P2 1.545(4) . ?
F5 P2 1.509(5) . ?
F6 P2 1.502(4) . ?
O1 H1A 0.82 . ?

loop_
_geom_hbond_atom_site_label_D
_geom_hbond_atom_site_label_H
_geom_hbond_atom_site_label_A
_geom_hbond_distance_DH
_geom_hbond_distance_HA
_geom_hbond_distance_DA
_geom_hbond_angle_DHA
_geom_hbond_site_symmetry_A
N3 H3A F1 0.86 2.39 3.211(5) 158.7 .
N3 H3B O1 0.86 2.17 2.966(6) 154.2 .
O1 H1A F1 0.82 2.14 2.929(6) 161.2 3_767
O1 H1A F4 0.82 2.47 3.100(7) 134.3 3_767

loop_
_geom_torsion_atom_site_label_1
_geom_torsion_atom_site_label_2
_geom_torsion_atom_site_label_3
_geom_torsion_atom_site_label_4
_geom_torsion
_geom_torsion_site_symmetry_1
_geom_torsion_site_symmetry_2
_geom_torsion_site_symmetry_3
_geom_torsion_site_symmetry_4
_geom_torsion_publ_flag
C6 C1 C2 C3 -0.4(7) . . . . ?
C1 C2 C3 C4 0.4(8) . . . . ?
C2 C3 C4 C5 -0.1(8) . . . . ?
C3 C4 C5 C6 -0.1(7) . . . . ?
C2 C1 C6 C5 0.2(6) . . . . ?
C2 C1 C6 C7 178.1(4) . . . . ?
C4 C5 C6 C1 0.1(6) . . . . ?
C4 C5 C6 C7 -177.9(4) . . . . ?
C1 C6 C7 N2 6.5(6) . . . . ?
C5 C6 C7 N2 -175.5(4) . . . . ?
C1 C6 C7 C8 -174.7(4) . . . . ?
C5 C6 C7 C8 3.2(6) . . . . ?
N2 C7 C8 C9 -16.1(4) . . . . ?
C6 C7 C8 C9 165.0(4) . . . . ?
C7 C8 C9 N1 21.4(4) . . . . ?
C7 C8 C9 C10 -97.4(4) . . . . ?
N1 C9 C10 C15 -6.2(5) . . . . ?
C8 C9 C10 C15 104.8(4) . . . . ?
N1 C9 C10 C11 177.5(3) . . . . ?
C8 C9 C10 C11 -71.6(4) . . . . ?
C15 C10 C11 C12 -0.8(6) . . . . ?
C9 C10 C11 C12 175.8(4) . . . . ?
C10 C11 C12 C13 1.5(7) . . . . ?
C11 C12 C13 C14 -0.7(8) . . . . ?
C12 C13 C14 C15 -0.9(7) . . . . ?
C11 C10 C15 C14 -0.8(6) . . . . ?
C9 C10 C15 C14 -177.1(4) . . . . ?
C13 C14 C15 C10 1.6(7) . . . . ?
C116 C111 C112 C113 0.5(6) . . . . ?
P1 C111 C112 C113 -177.3(4) . . . . ?
C111 C112 C113 C114 0.2(7) . . . . ?
C112 C113 C114 C115 -1.4(7) . . . . ?
C113 C114 C115 C116 1.9(8) . . . . ?
C114 C115 C116 C111 -1.1(7) . . . . ?
C112 C111 C116 C115 0.0(7) . . . . ?
P1 C111 C116 C115 177.7(4) . . . . ?
C126 C121 C122 C123 0.5(6) . . . . ?
P1 C121 C122 C123 174.9(4) . . . . ?
C121 C122 C123 C124 -2.0(8) . . . . ?
C122 C123 C124 C125 1.6(8) . . . . ?
C123 C124 C125 C126 0.4(7) . . . . ?
C124 C125 C126 C121 -1.8(6) . . . . ?
C122 C121 C126 C125 1.4(6) . . . . ?
P1 C121 C126 C125 -172.9(3) . . . . ?
C136 C131 C132 C133 0.5(7) . . . . ?
P1 C131 C132 C133 176.9(4) . . . . ?
C131 C132 C133 C134 0.2(7) . . . . ?
C132 C133 C134 C135 -0.6(8) . . . . ?
C133 C134 C135 C136 0.1(8) . . . . ?
C132 C131 C136 C135 -1.0(7) . . . . ?
P1 C131 C136 C135 -177.4(4) . . . . ?
C134 C135 C136 C131 0.6(8) . . . . ?
C6 C7 N2 N1 -178.9(3) . . . . ?
C8 C7 N2 N1 2.3(4) . . . . ?
N3 C17 N1 N2 -5.4(5) . . . . ?
S1 C17 N1 N2 173.2(2) . . . . ?
N3 C17 N1 C9 168.0(4) . . . . ?
S1 C17 N1 C9 -13.5(5) . . . . ?
C7 N2 N1 C17 -171.7(3) . . . . ?
C7 N2 N1 C9 13.9(4) . . . . ?
C10 C9 N1 C17 -77.9(4) . . . . ?
C8 C9 N1 C17 163.6(4) . . . . ?
C10 C9 N1 N2 95.9(3) . . . . ?
C8 C9 N1 N2 -22.6(4) . . . . ?
C112 C111 P1 C131 86.5(3) . . . . ?
C116 C111 P1 C131 -91.2(4) . . . . ?
C112 C111 P1 C121 -161.0(3) . . . . ?
C116 C111 P1 C121 21.3(4) . . . . ?
C112 C111 P1 Au1 -39.3(4) . . . . ?
C116 C111 P1 Au1 143.0(3) . . . . ?
C136 C131 P1 C111 -141.3(3) . . . . ?
C132 C131 P1 C111 42.3(4) . . . . ?
C136 C131 P1 C121 104.8(3) . . . . ?
C132 C131 P1 C121 -71.6(4) . . . . ?
C136 C131 P1 Au1 -14.4(4) . . . . ?
C132 C131 P1 Au1 169.2(3) . . . . ?
C122 C121 P1 C111 55.6(4) . . . . ?
C126 C121 P1 C111 -130.1(3) . . . . ?
C122 C121 P1 C131 168.6(3) . . . . ?
C126 C121 P1 C131 -17.1(3) . . . . ?
C122 C121 P1 Au1 -69.6(3) . . . . ?
C126 C121 P1 Au1 104.7(3) . . . . ?
N3 C17 S1 Au1 -6.1(4) . . . . ?
N1 C17 S1 Au1 175.4(2) . . . . ?
